data_1518304
loop_
_publ_author_name
'Fan, Yan-Sen'
'Jiang, Yi-Jun'
'An, Dong'
'Sha, Di'
'Antilla, Jon C.'
'Zhang, Suoqin'

_publ_section_title
;
 H8-BINOL Chiral Imidodiphosphoric Acids Catalyzed Enantioselective
 Synthesis of Dihydroindolo-/-pyrrolo[1,2-a]quinoxalines.
;
_journal_issue 23
_journal_name_full 'Organic letters'
_journal_page_first 6112
_journal_paper_doi 10.1021/ol502965p
_journal_volume 16
_journal_year 2014
_chemical_absolute_configuration ad
_chemical_formula_sum 'C26 H21 Cl N2 O2'
_chemical_formula_weight 428.90
_chemical_name_systematic
; 
 ? 
;
_space_group_IT_number 4
_symmetry_cell_setting monoclinic
_symmetry_space_group_name_Hall 'P 2yb'
_symmetry_space_group_name_H-M 'P 1 21 1'
_atom_sites_solution_hydrogens geom
_atom_sites_solution_primary direct
_atom_sites_solution_secondary difmap
_audit_creation_method SHELXL-97
_cell_angle_alpha 90.00
_cell_angle_beta 108.4300(10)
_cell_angle_gamma 90.00
_cell_formula_units_Z 2
_cell_length_a 13.8842(6)
_cell_length_b 5.6862(2)
_cell_length_c 14.2638(6)
_cell_measurement_temperature 296(2)
_cell_volume 1068.35(7)
_computing_structure_refinement 'SHELXL-97 (Sheldrick, 1997)'
_computing_structure_solution 'SHELXS-97 (Sheldrick, 1990)'
_diffrn_ambient_temperature 296(2)
_diffrn_measured_fraction_theta_full 0.996
_diffrn_measured_fraction_theta_max 0.996
_diffrn_radiation_monochromator graphite
_diffrn_radiation_source 'fine-focus sealed tube'
_diffrn_radiation_type MoK\a
_diffrn_radiation_wavelength 0.71073
_diffrn_reflns_av_R_equivalents 0.0249
_diffrn_reflns_av_sigmaI/netI 0.0483
_diffrn_reflns_limit_h_max 15
_diffrn_reflns_limit_h_min -18
_diffrn_reflns_limit_k_max 7
_diffrn_reflns_limit_k_min -7
_diffrn_reflns_limit_l_max 19
_diffrn_reflns_limit_l_min -12
_diffrn_reflns_number 9052
_diffrn_reflns_theta_full 28.34
_diffrn_reflns_theta_max 28.34
_diffrn_reflns_theta_min 1.50
_exptl_absorpt_coefficient_mu 0.205
_exptl_crystal_colour colorless
_exptl_crystal_density_diffrn 1.333
_exptl_crystal_density_method 'not measured'
_exptl_crystal_description needle
_exptl_crystal_F_000 448
_exptl_crystal_size_max 0.2
_exptl_crystal_size_mid 0.1
_exptl_crystal_size_min 0.1
_refine_diff_density_max 0.134
_refine_diff_density_min -0.226
_refine_diff_density_rms 0.033
_refine_ls_abs_structure_details 'Flack H D (1983), Acta Cryst. A39, 876-881'
_refine_ls_abs_structure_Flack -0.01(9)
_refine_ls_extinction_method none
_refine_ls_goodness_of_fit_ref 1.017
_refine_ls_hydrogen_treatment mixed
_refine_ls_matrix_type full
_refine_ls_number_parameters 364
_refine_ls_number_reflns 5173
_refine_ls_number_restraints 1
_refine_ls_restrained_S_all 1.017
_refine_ls_R_factor_all 0.0832
_refine_ls_R_factor_gt 0.0475
_refine_ls_shift/su_max 0.000
_refine_ls_shift/su_mean 0.000
_refine_ls_structure_factor_coef Fsqd
_refine_ls_weighting_details 'calc w=1/[\s^2^(Fo^2^)+(0.0476P)^2^+0.0201P] where P=(Fo^2^+2Fc^2^)/3'
_refine_ls_weighting_scheme calc
_refine_ls_wR_factor_gt 0.0963
_refine_ls_wR_factor_ref 0.1138
_reflns_number_gt 3367
_reflns_number_total 5173
_reflns_threshold_expression >2sigma(I)
_cod_data_source_file ol502965p_si_003.cif
_cod_data_source_block 1
_cod_depositor_comments 'Adding full bibliography for 1518303--1518304.cif.'
_cod_original_sg_symbol_H-M P2(1)
_cod_database_code 1518304

loop_
_symmetry_equiv_pos_as_xyz
'x, y, z'
'-x, y+1/2, -z'

loop_
_atom_site_label
_atom_site_type_symbol
_atom_site_fract_x
_atom_site_fract_y
_atom_site_fract_z
_atom_site_U_iso_or_equiv
_atom_site_adp_type
_atom_site_occupancy
_atom_site_symmetry_multiplicity
_atom_site_calc_flag
C1 C 0.79490(17) 0.7277(4) -0.07739(16) 0.0420(5) Uani 1 1 d
C2 C 0.7688(2) 0.7084(5) -0.17997(18) 0.0532(6) Uani 1 1 d
C3 C 0.8021(2) 0.8725(6) -0.2331(2) 0.0596(7) Uani 1 1 d
C4 C 0.8602(2) 1.0600(5) -0.1866(2) 0.0614(7) Uani 1 1 d
C5 C 0.8867(2) 1.0825(5) -0.0849(2) 0.0533(6) Uani 1 1 d
C6 C 0.85506(16) 0.9157(4) -0.03054(15) 0.0413(5) Uani 1 1 d
C7 C 0.96048(17) 1.0483(4) 0.13809(19) 0.0482(6) Uani 1 1 d
C8 C 0.96422(19) 0.9911(5) 0.23103(19) 0.0509(6) Uani 1 1 d
C9 C 0.88768(16) 0.8232(4) 0.22710(15) 0.0435(5) Uani 1 1 d
C10 C 0.75065(16) 0.6269(4) 0.07209(15) 0.0376(5) Uani 1 1 d
C11 C 0.83865(15) 0.7809(4) 0.12785(15) 0.0382(5) Uani 1 1 d
C12 C 0.65305(16) 0.7753(4) 0.05099(15) 0.0392(5) Uani 1 1 d
C13 C 0.86610(18) 0.7156(4) 0.31271(15) 0.0472(6) Uani 1 1 d
C14 C 0.9206(2) 0.5236(5) 0.3615(2) 0.0650(8) Uani 1 1 d
C15 C 0.8972(3) 0.4169(7) 0.4383(2) 0.0791(9) Uani 1 1 d
C16 C 0.8202(2) 0.5025(6) 0.46813(18) 0.0703(9) Uani 1 1 d
C17 C 0.7664(3) 0.6955(8) 0.4233(2) 0.0884(11) Uani 1 1 d
C18 C 0.7907(2) 0.8033(7) 0.3470(2) 0.0715(9) Uani 1 1 d
C19 C 0.5250(2) 0.9115(7) 0.11389(19) 0.0583(7) Uani 1 1 d
C20 C 0.50636(17) 0.9249(5) 0.21112(16) 0.0471(6) Uani 1 1 d
C21 C 0.5421(2) 1.1167(6) 0.2709(2) 0.0645(7) Uani 1 1 d
C22 C 0.5269(3) 1.1303(8) 0.3620(3) 0.0844(10) Uani 1 1 d
C23 C 0.4746(3) 0.9605(8) 0.3912(2) 0.0833(11) Uani 1 1 d
C24 C 0.4376(3) 0.7710(8) 0.3327(3) 0.0797(10) Uani 1 1 d
C25 C 0.4542(2) 0.7511(6) 0.2412(2) 0.0626(7) Uani 1 1 d
C26 C 0.7421(2) 0.4019(4) 0.12730(19) 0.0465(6) Uani 1 1 d
Cl1 Cl 0.78784(8) 0.3626(2) 0.56243(6) 0.1161(4) Uani 1 1 d
H1 H 0.7310(18) 0.573(5) -0.2074(17) 0.058(8) Uiso 1 1 d
H2 H 0.7872(18) 0.860(6) -0.3010(18) 0.067(8) Uiso 1 1 d
H3 H 0.884(2) 1.163(6) -0.2238(19) 0.075(9) Uiso 1 1 d
H4 H 0.9261(18) 1.205(5) -0.0534(16) 0.049(7) Uiso 1 1 d
H5 H 1.0067(19) 1.147(5) 0.1106(16) 0.062(8) Uiso 1 1 d
H6 H 1.007(2) 1.048(5) 0.289(2) 0.072(9) Uiso 1 1 d
H7 H 0.7249(18) 0.456(5) -0.0554(16) 0.056(8) Uiso 1 1 d
H8 H 0.6892(18) 0.308(5) 0.0858(16) 0.048(7) Uiso 1 1 d
H9 H 0.808(2) 0.316(6) 0.1439(18) 0.078(9) Uiso 1 1 d
H10 H 0.7217(17) 0.433(5) 0.1872(17) 0.052(7) Uiso 1 1 d
H11 H 0.470(2) 0.835(6) 0.064(2) 0.076(9) Uiso 1 1 d
H12 H 0.532(2) 1.070(6) 0.089(2) 0.085(10) Uiso 1 1 d
H13 H 0.578(3) 1.241(8) 0.246(2) 0.119(14) Uiso 1 1 d
H14 H 0.430(2) 0.625(6) 0.202(2) 0.076(9) Uiso 1 1 d
H15 H 0.412(2) 0.660(7) 0.357(2) 0.082(11) Uiso 1 1 d
H16 H 0.762(2) 0.934(7) 0.320(2) 0.089(11) Uiso 1 1 d
H17 H 0.717(2) 0.759(7) 0.452(2) 0.107(12) Uiso 1 1 d
H18 H 0.932(3) 0.264(8) 0.464(2) 0.113(12) Uiso 1 1 d
H19 H 0.552(3) 1.282(9) 0.399(3) 0.144(16) Uiso 1 1 d
H20 H 0.462(2) 0.988(7) 0.453(2) 0.102(12) Uiso 1 1 d
H21 H 0.971(2) 0.469(6) 0.334(2) 0.090(11) Uiso 1 1 d
N1 N 0.76667(15) 0.5589(3) -0.02041(14) 0.0452(5) Uani 1 1 d
N2 N 0.88352(12) 0.9211(3) 0.07396(12) 0.0401(4) Uani 1 1 d
O1 O 0.61224(12) 0.8755(3) -0.02513(11) 0.0566(5) Uani 1 1 d
O2 O 0.61847(12) 0.7797(3) 0.12749(11) 0.0551(5) Uani 1 1 d

loop_
_atom_site_aniso_label
_atom_site_aniso_U_11
_atom_site_aniso_U_22
_atom_site_aniso_U_33
_atom_site_aniso_U_23
_atom_site_aniso_U_13
_atom_site_aniso_U_12
C1 0.0390(12) 0.0418(12) 0.0506(13) -0.0047(11) 0.0219(10) 0.0028(10)
C2 0.0483(15) 0.0592(17) 0.0545(15) -0.0092(13) 0.0198(11) -0.0022(14)
C3 0.0620(16) 0.0728(19) 0.0494(15) 0.0045(14) 0.0253(12) 0.0070(16)
C4 0.0670(19) 0.0595(18) 0.0658(18) 0.0101(15) 0.0323(14) 0.0026(15)
C5 0.0508(16) 0.0471(16) 0.0681(17) -0.0023(13) 0.0275(12) -0.0047(13)
C6 0.0353(11) 0.0394(12) 0.0524(12) -0.0036(11) 0.0184(9) 0.0020(11)
C7 0.0375(13) 0.0447(14) 0.0646(16) -0.0094(12) 0.0191(11) -0.0062(11)
C8 0.0411(14) 0.0500(15) 0.0565(16) -0.0115(12) 0.0083(11) -0.0001(11)
C9 0.0374(12) 0.0443(13) 0.0468(12) -0.0047(10) 0.0104(9) 0.0054(10)
C10 0.0349(11) 0.0374(11) 0.0427(12) -0.0013(9) 0.0155(9) -0.0005(10)
C11 0.0322(11) 0.0340(11) 0.0499(12) -0.0033(10) 0.0150(9) 0.0024(10)
C12 0.0369(12) 0.0398(13) 0.0418(12) -0.0032(10) 0.0137(9) -0.0063(10)
C13 0.0455(13) 0.0497(14) 0.0411(12) -0.0056(11) 0.0063(9) 0.0016(12)
C14 0.072(2) 0.0612(17) 0.0619(17) 0.0071(14) 0.0208(14) 0.0140(16)
C15 0.092(3) 0.071(2) 0.0661(19) 0.0137(18) 0.0140(16) 0.009(2)
C16 0.070(2) 0.092(2) 0.0430(14) 0.0043(14) 0.0086(13) -0.0149(18)
C17 0.076(2) 0.128(3) 0.069(2) 0.013(2) 0.0337(17) 0.019(2)
C18 0.071(2) 0.083(2) 0.0651(18) 0.0161(17) 0.0276(14) 0.0241(19)
C19 0.0478(15) 0.076(2) 0.0547(15) 0.0089(15) 0.0209(12) 0.0245(16)
C20 0.0432(13) 0.0516(14) 0.0484(12) 0.0046(12) 0.0175(10) 0.0150(12)
C21 0.0667(19) 0.0641(18) 0.0686(19) -0.0062(15) 0.0295(14) 0.0006(16)
C22 0.097(3) 0.085(2) 0.074(2) -0.023(2) 0.0320(19) 0.005(2)
C23 0.096(3) 0.106(3) 0.058(2) 0.002(2) 0.0383(17) 0.018(2)
C24 0.090(2) 0.085(3) 0.080(2) 0.026(2) 0.0488(18) 0.008(2)
C25 0.0626(18) 0.0539(17) 0.0711(18) 0.0002(15) 0.0209(14) -0.0006(15)
C26 0.0481(15) 0.0345(12) 0.0563(15) 0.0014(11) 0.0157(11) -0.0042(12)
Cl1 0.1179(8) 0.1608(10) 0.0657(5) 0.0257(6) 0.0235(4) -0.0356(8)
N1 0.0495(12) 0.0378(11) 0.0524(12) -0.0109(9) 0.0221(9) -0.0076(10)
N2 0.0349(9) 0.0380(10) 0.0491(10) -0.0074(9) 0.0157(7) -0.0023(9)
O1 0.0541(10) 0.0690(12) 0.0477(9) 0.0140(9) 0.0176(7) 0.0153(10)
O2 0.0479(10) 0.0724(12) 0.0502(9) 0.0115(8) 0.0228(7) 0.0248(9)

loop_
_atom_type_symbol
_atom_type_description
_atom_type_scat_dispersion_real
_atom_type_scat_dispersion_imag
_atom_type_scat_source
C C 0.0033 0.0016 'International Tables Vol C Tables 4.2.6.8 and 6.1.1.4'
H H 0.0000 0.0000 'International Tables Vol C Tables 4.2.6.8 and 6.1.1.4'
N N 0.0061 0.0033 'International Tables Vol C Tables 4.2.6.8 and 6.1.1.4'
O O 0.0106 0.0060 'International Tables Vol C Tables 4.2.6.8 and 6.1.1.4'
Cl Cl 0.1484 0.1585 'International Tables Vol C Tables 4.2.6.8 and 6.1.1.4'

loop_
_geom_angle_atom_site_label_1
_geom_angle_atom_site_label_2
_geom_angle_atom_site_label_3
_geom_angle
C6 C1 N1 119.1(2)
C6 C1 C2 118.8(2)
N1 C1 C2 122.0(2)
C3 C2 C1 120.3(3)
C2 C3 C4 120.7(3)
C3 C4 C5 119.8(3)
C6 C5 C4 119.9(3)
C5 C6 C1 120.5(2)
C5 C6 N2 122.9(2)
C1 C6 N2 116.6(2)
C8 C7 N2 107.9(2)
C7 C8 C9 109.2(2)
C11 C9 C8 106.1(2)
C11 C9 C13 127.6(2)
C8 C9 C13 126.3(2)
N1 C10 C11 107.51(18)
N1 C10 C26 107.69(19)
C11 C10 C26 113.35(18)
N1 C10 C12 110.14(16)
C11 C10 C12 107.45(17)
C26 C10 C12 110.65(18)
C9 C11 N2 107.80(19)
C9 C11 C10 134.0(2)
N2 C11 C10 118.22(18)
O1 C12 O2 123.2(2)
O1 C12 C10 124.84(19)
O2 C12 C10 111.98(17)
C18 C13 C14 117.5(3)
C18 C13 C9 121.1(2)
C14 C13 C9 121.3(2)
C15 C14 C13 121.2(3)
C16 C15 C14 119.9(3)
C15 C16 C17 120.5(3)
C15 C16 Cl1 119.9(3)
C17 C16 Cl1 119.5(3)
C16 C17 C18 119.5(3)
C13 C18 C17 121.4(3)
O2 C19 C20 108.14(19)
C25 C20 C21 119.9(3)
C25 C20 C19 121.2(3)
C21 C20 C19 118.9(3)
C20 C21 C22 119.7(3)
C23 C22 C21 120.4(4)
C22 C23 C24 120.9(3)
C23 C24 C25 119.6(4)
C20 C25 C24 119.5(3)
C1 N1 C10 119.84(19)
C7 N2 C11 108.99(18)
C7 N2 C6 127.75(19)
C11 N2 C6 123.16(18)
C12 O2 C19 116.07(17)

loop_
_geom_bond_atom_site_label_1
_geom_bond_atom_site_label_2
_geom_bond_distance
C1 C6 1.391(3)
C1 N1 1.392(3)
C1 C2 1.396(3)
C2 C3 1.371(4)
C3 C4 1.374(4)
C4 C5 1.385(4)
C5 C6 1.381(3)
C6 N2 1.416(3)
C7 C8 1.350(3)
C7 N2 1.372(3)
C8 C9 1.416(3)
C9 C11 1.384(3)
C9 C13 1.479(3)
C10 N1 1.458(3)
C10 C11 1.510(3)
C10 C26 1.526(3)
C10 C12 1.543(3)
C11 N2 1.385(3)
C12 O1 1.198(2)
C12 O2 1.324(3)
C13 C18 1.380(4)
C13 C14 1.384(4)
C14 C15 1.378(5)
C15 C16 1.360(5)
C16 C17 1.367(5)
C16 Cl1 1.739(3)
C17 C18 1.381(5)
C19 O2 1.458(3)
C19 C20 1.491(3)
C20 C25 1.372(4)
C20 C21 1.377(4)
C21 C22 1.383(5)
C22 C23 1.350(6)
C23 C24 1.360(5)
C24 C25 1.399(4)
